data_1572399
loop_
_publ_author_name
'Kov&#xe1;cs, Benj&#xe1;min'
'F&#xf6;ldes, Tam&#xe1;s'
'Szab&#xf3;, M&#xe1;rk'
'Dork&#xf3;, &#xc9;va'
'K&#xf3;tai, Bianka'
'Laczk&#xf3;, Gergely'
'Holczbauer, Tam&#xe1;s'
'Domj&#xe1;n, Attila'
'P&#xe1;pai, Imre'
'So&#xf3;s, Tibor'

_publ_section_title
;
 Illuminating the multiple Lewis acidity of triaryl-boranes <i>via</i>
 atropisomeric dative adducts.
;
_journal_issue 38
_journal_name_full 'Chemical science'
_journal_page_first 15679
_journal_page_last 15689
_journal_paper_doi 10.1039/d4sc00925h
_journal_volume 15
_journal_year 2024
_chemical_formula_moiety
;
C18 H10 B Cl5 F O 1-, C5 H12 N 1+, C5 H11 N
;
_chemical_formula_sum 'C28 H33 B Cl5 F N2 O'
_chemical_formula_weight 620.62
_space_group_crystal_system monoclinic
_space_group_IT_number 14
_space_group_name_Hall '-P 2yn'
_space_group_name_H-M_alt 'P 1 21/n 1'
_atom_sites_solution_hydrogens mixed
_atom_sites_solution_primary direct
_atom_sites_solution_secondary direct
_audit_creation_method SHELXL-2018/3
_audit_update_record
;
2020-05-19 deposited with the CCDC.	2024-08-25 downloaded from the CCDC.
;
_cell_angle_alpha 90
_cell_angle_beta 99.522(7)
_cell_angle_gamma 90
_cell_formula_units_Z 4
_cell_length_a 8.5595(2)
_cell_length_b 18.0868(4)
_cell_length_c 18.9345(4)
_cell_measurement_reflns_used 131696
_cell_measurement_temperature 103(2)
_cell_measurement_theta_max 29.095
_cell_measurement_theta_min 3.02
_cell_volume 2890.94(13)
_computing_cell_refinement 'Crystal Clear V.1.4.1 (Rigaku/MSC, 2007)'
_computing_data_collection 'Crystal Clear V.1.4.1 (Rigaku/MSC, 2007)'
_computing_data_reduction 'Crystal Clear V.1.4.1 (Rigaku/MSC, 2007)'
_computing_molecular_graphics 'PLATON (Spek, 2009)'
_computing_publication_material 'PLATON (Spek, 2009)'
_computing_structure_refinement 'SHELXL-2014 (Sheldrick, 2014)'
_computing_structure_solution 'SHELXS-97 (Sheldrick, 2008)'
_diffrn_ambient_temperature 103(2)
_diffrn_detector_area_resol_mean 10.0000
_diffrn_measured_fraction_theta_full 0.998
_diffrn_measured_fraction_theta_max 0.998
_diffrn_measurement_device_type 'Rigaku RAXIS-RAPID II'
_diffrn_measurement_method dtprofit.ref
_diffrn_radiation_detector RX
_diffrn_radiation_type MoK\a
_diffrn_radiation_wavelength 0.71075
_diffrn_reflns_av_R_equivalents 0.0357
_diffrn_reflns_av_unetI/netI 0.0114
_diffrn_reflns_Laue_measured_fraction_full 0.998
_diffrn_reflns_Laue_measured_fraction_max 0.998
_diffrn_reflns_limit_h_max 10
_diffrn_reflns_limit_h_min -10
_diffrn_reflns_limit_k_max 21
_diffrn_reflns_limit_k_min -21
_diffrn_reflns_limit_l_max 22
_diffrn_reflns_limit_l_min -22
_diffrn_reflns_number 116433
_diffrn_reflns_point_group_measured_fraction_full 0.998
_diffrn_reflns_point_group_measured_fraction_max 0.998
_diffrn_reflns_theta_full 25.242
_diffrn_reflns_theta_max 25.349
_diffrn_reflns_theta_min 3.025
_diffrn_source 'Sealed Tube'
_exptl_absorpt_coefficient_mu 0.534
_exptl_absorpt_correction_T_max 0.986656
_exptl_absorpt_correction_T_min 0.958676
_exptl_absorpt_correction_type numerical
_exptl_absorpt_process_details
;
 T.Higashi, Numerical Absorption Correction, NUMABS, 2002
;
_exptl_crystal_colour colourless
_exptl_crystal_density_diffrn 1.426
_exptl_crystal_density_method 'not measured'
_exptl_crystal_description block
_exptl_crystal_F_000 1288
_exptl_crystal_recrystallization_method 'Re-crystallisation from solvent: piperidine'
_exptl_crystal_size_max 0.500
_exptl_crystal_size_mid 0.250
_exptl_crystal_size_min 0.200
_refine_diff_density_max 0.667
_refine_diff_density_min -0.508
_refine_diff_density_rms 0.066
_refine_ls_extinction_method none
_refine_ls_goodness_of_fit_ref 1.195
_refine_ls_hydrogen_treatment mixed
_refine_ls_matrix_type full
_refine_ls_number_parameters 410
_refine_ls_number_reflns 5286
_refine_ls_number_restraints 72
_refine_ls_restrained_S_all 1.189
_refine_ls_R_factor_all 0.0536
_refine_ls_R_factor_gt 0.0509
_refine_ls_shift/su_max 0.000
_refine_ls_shift/su_mean 0.000
_refine_ls_structure_factor_coef Fsqd
_refine_ls_weighting_details 'w=1/[\s^2^(Fo^2^)+(0.0444P)^2^+3.6442P] where P=(Fo^2^+2Fc^2^)/3'
_refine_ls_weighting_scheme calc
_refine_ls_wR_factor_gt 0.1165
_refine_ls_wR_factor_ref 0.1180
_reflns_Friedel_coverage 0.000
_reflns_number_gt 5089
_reflns_number_total 5286
_reflns_threshold_expression 'I > 2\s(I)'
_cod_data_source_file d4sc00925h2.cif
_cod_data_source_block shelx
_cod_depositor_comments 'Adding full bibliography for 1572399--1572400.cif.'
_cod_original_sg_symbol_H-M 'P 21/n'
_cod_database_code 1572399
_shelx_shelxl_version_number 2018/3
_shelx_space_group_comment
;
The symmetry employed for this shelxl refinement is uniquely defined
by the following loop, which should always be used as a source of
symmetry information in preference to the above space-group names.
They are only intended as comments.
;
_shelx_estimated_absorpt_t_min 0.776
_shelx_estimated_absorpt_t_max 0.901

loop_
_space_group_symop_operation_xyz
'x, y, z'
'-x+1/2, y+1/2, -z+1/2'
'-x, -y, -z'
'x-1/2, -y-1/2, z-1/2'

loop_
_atom_site_label
_atom_site_type_symbol
_atom_site_fract_x
_atom_site_fract_y
_atom_site_fract_z
_atom_site_U_iso_or_equiv
_atom_site_adp_type
_atom_site_occupancy
_atom_site_site_symmetry_order
_atom_site_calc_flag
_atom_site_refinement_flags_posn
_atom_site_refinement_flags_adp
_atom_site_refinement_flags_occupancy
_atom_site_disorder_assembly
_atom_site_disorder_group
Cl2 Cl 1.32900(7) 0.25943(4) 0.12875(4) 0.02958(16) Uani 1 1 d . . . . .
Cl3 Cl 1.02192(9) 0.17579(4) -0.09227(3) 0.03600(18) Uani 1 1 d . . . . .
Cl1 Cl 0.72723(8) 0.22157(4) 0.19054(4) 0.03560(18) Uani 1 1 d . . . . .
Cl4 Cl 0.99032(11) 0.39126(4) 0.10963(4) 0.0459(2) Uani 1 1 d . . . . .
Cl5A Cl 0.8315(5) 0.0466(2) 0.0948(3) 0.0452(5) Uani 0.6 1 d . . P A 1
F1A F 0.7172(15) 0.3220(7) 0.0170(5) 0.0433(7) Uani 0.4 1 d . . P A 1
F1B F 0.8547(13) 0.0553(6) 0.0960(8) 0.0452(5) Uani 0.6 1 d . . P B 2
Cl5B Cl 0.6925(6) 0.3143(2) -0.00199(17) 0.0433(7) Uani 0.4 1 d . . P B 2
O1 O 1.0850(2) 0.14879(9) 0.06388(9) 0.0227(4) Uani 1 1 d . . . . .
H1O H 1.066781 0.129120 0.023461 0.058(11) Uiso 1 1 d R . . . .
C1 C 1.0280(3) 0.23279(13) 0.15625(13) 0.0211(5) Uani 1 1 d . . . . .
C2 C 0.9340(3) 0.22865(14) 0.21012(14) 0.0247(5) Uani 1 1 d . . . . .
C3 C 0.9911(3) 0.23220(14) 0.28336(14) 0.0288(6) Uani 1 1 d . . . . .
H3 H 0.920517 0.227569 0.316893 0.040 Uiso 1 1 calc R U . . .
C4 C 1.1511(3) 0.24248(15) 0.30682(14) 0.0306(6) Uani 1 1 d . . . . .
H4 H 1.192206 0.243847 0.356575 0.043 Uiso 1 1 calc R U . . .
C5 C 1.2499(3) 0.25071(14) 0.25707(14) 0.0277(6) Uani 1 1 d . . . . .
H5 H 1.359694 0.259680 0.272092 0.039 Uiso 1 1 calc R U . . .
C6 C 1.1881(3) 0.24582(13) 0.18489(13) 0.0231(5) Uani 1 1 d . . . . .
C7 C 1.0249(3) 0.27992(14) 0.01484(13) 0.0226(5) Uani 1 1 d . . . . .
C8 C 1.0551(3) 0.26513(15) -0.05418(14) 0.0272(6) Uani 1 1 d . . . . .
C9 C 1.1061(3) 0.31573(19) -0.10063(15) 0.0381(7) Uani 1 1 d . . . . .
H9 H 1.124714 0.300844 -0.146635 0.053 Uiso 1 1 calc R U . . .
C10 C 1.1292(3) 0.38820(19) -0.07836(17) 0.0427(8) Uani 1 1 d . . . . .
H10 H 1.167391 0.423700 -0.108344 0.060 Uiso 1 1 calc R U . . .
C11 C 1.0964(4) 0.40848(17) -0.01235(17) 0.0397(7) Uani 1 1 d . . . . .
H11 H 1.109531 0.458348 0.003249 0.056 Uiso 1 1 calc R U . . .
C12 C 1.0442(3) 0.35574(15) 0.03106(15) 0.0304(6) Uani 1 1 d . . . . .
C13A C 0.792(3) 0.1945(10) 0.0408(13) 0.019(2) Uani 0.6 1 d . U P A 1
C14A C 0.7205(17) 0.1246(7) 0.0448(8) 0.024(2) Uani 0.6 1 d . U P A 1
C15A C 0.5619(11) 0.1056(4) 0.0191(5) 0.0272(18) Uani 0.6 1 d . U P A 1
H15A H 0.524325 0.056585 0.023026 0.041 Uiso 0.6 1 calc R U P A 1
C16A C 0.4640(11) 0.1606(5) -0.0117(4) 0.0272(17) Uani 0.6 1 d . U P A 1
H16A H 0.356943 0.149690 -0.031068 0.041 Uiso 0.6 1 calc R U P A 1
C17A C 0.5195(10) 0.2316(4) -0.0150(5) 0.0270(16) Uani 0.6 1 d . U P A 1
H17A H 0.451480 0.270252 -0.035306 0.041 Uiso 0.6 1 calc R U P A 1
C18A C 0.675(3) 0.2450(10) 0.0118(15) 0.035(4) Uani 0.6 1 d . U P A 1
C13B C 0.789(5) 0.1811(17) 0.047(2) 0.019(2) Uani 0.4 1 d . U P B 2
C14B C 0.671(5) 0.2284(15) 0.008(2) 0.026(4) Uani 0.4 1 d . U P B 2
C15B C 0.5112(19) 0.2006(9) -0.0156(8) 0.037(4) Uani 0.4 1 d . U P B 2
H15B H 0.430637 0.232689 -0.038515 0.056 Uiso 0.4 1 calc R U P B 2
C16B C 0.479(2) 0.1285(9) -0.0049(8) 0.039(3) Uani 0.4 1 d . U P B 2
H16B H 0.376273 0.109337 -0.022041 0.058 Uiso 0.4 1 calc R U P B 2
C17B C 0.5961(19) 0.0827(8) 0.0312(8) 0.041(4) Uani 0.4 1 d . U P B 2
H17B H 0.572269 0.032455 0.039359 0.062 Uiso 0.4 1 calc R U P B 2
C18B C 0.746(3) 0.1091(10) 0.0552(12) 0.026(4) Uani 0.4 1 d . U P B 2
B1 B 0.9791(3) 0.21351(15) 0.06933(15) 0.0216(6) Uani 1 1 d . . . . .
N1 N 0.2515(3) 0.05648(13) 0.16157(12) 0.0261(5) Uani 1 1 d . . . . .
C19 C 0.4142(3) 0.08176(15) 0.19143(14) 0.0296(6) Uani 1 1 d . . . . .
H19A H 0.407971 0.123992 0.224109 0.041 Uiso 1 1 calc R U . . .
H19B H 0.467741 0.098982 0.151930 0.041 Uiso 1 1 calc R U . . .
C20 C 0.5105(3) 0.02031(16) 0.23187(15) 0.0345(6) Uani 1 1 d . . . . .
H20A H 0.466044 0.008449 0.275569 0.048 Uiso 1 1 calc R U . . .
H20B H 0.620828 0.037504 0.246946 0.048 Uiso 1 1 calc R U . . .
C21 C 0.5114(3) -0.04942(16) 0.18656(16) 0.0366(7) Uani 1 1 d . . . . .
H21A H 0.570442 -0.039896 0.146738 0.051 Uiso 1 1 calc R U . . .
H21B H 0.565715 -0.089778 0.216325 0.051 Uiso 1 1 calc R U . . .
C22 C 0.3433(3) -0.07287(15) 0.15648(16) 0.0323(6) Uani 1 1 d . . . . .
H22A H 0.346279 -0.115683 0.124145 0.045 Uiso 1 1 calc R U . . .
H22B H 0.288881 -0.088595 0.196212 0.045 Uiso 1 1 calc R U . . .
C23 C 0.2511(3) -0.01056(14) 0.11564(15) 0.0300(6) Uani 1 1 d . . . . .
H23A H 0.298943 0.001683 0.072927 0.042 Uiso 1 1 calc R U . . .
H23B H 0.140596 -0.026661 0.099092 0.042 Uiso 1 1 calc R U . . .
N2 N 0.4230(3) 0.52625(15) 0.22789(13) 0.0359(6) Uani 1 1 d . . . . .
C24 C 0.4955(4) 0.45226(18) 0.22958(16) 0.0417(7) Uani 1 1 d . . . . .
H24A H 0.410645 0.414578 0.225605 0.058 Uiso 1 1 calc R U . . .
H24B H 0.564776 0.445314 0.276426 0.058 Uiso 1 1 calc R U . . .
C25 C 0.5928(4) 0.43938(19) 0.17024(17) 0.0419(7) Uani 1 1 d . . . . .
H25A H 0.687529 0.471616 0.178005 0.059 Uiso 1 1 calc R U . . .
H25B H 0.628996 0.387341 0.171522 0.059 Uiso 1 1 calc R U . . .
C26 C 0.4947(4) 0.4560(2) 0.09760(17) 0.0473(8) Uani 1 1 d . . . . .
H26A H 0.409862 0.418532 0.086599 0.066 Uiso 1 1 calc R U . . .
H26B H 0.562991 0.452790 0.060307 0.066 Uiso 1 1 calc R U . . .
C27 C 0.4210(4) 0.5325(2) 0.09600(17) 0.0478(8) Uani 1 1 d . . . . .
H27A H 0.349286 0.539883 0.049851 0.067 Uiso 1 1 calc R U . . .
H27B H 0.505309 0.570485 0.099898 0.067 Uiso 1 1 calc R U . . .
C28 C 0.3282(4) 0.54161(17) 0.15743(16) 0.0389(7) Uani 1 1 d . . . . .
H28A H 0.287298 0.592839 0.157092 0.054 Uiso 1 1 calc R U . . .
H28B H 0.235966 0.507802 0.149705 0.054 Uiso 1 1 calc R U . . .
H1NA H 0.199(4) 0.0458(18) 0.1971(18) 0.039(9) Uiso 1 1 d . . . . .
H1NB H 0.201(4) 0.0890(19) 0.1359(18) 0.039(9) Uiso 1 1 d . . . . .
H2N H 0.487(4) 0.556(2) 0.2331(18) 0.037(10) Uiso 1 1 d . . . . .

loop_
_atom_site_aniso_label
_atom_site_aniso_U_11
_atom_site_aniso_U_22
_atom_site_aniso_U_33
_atom_site_aniso_U_23
_atom_site_aniso_U_13
_atom_site_aniso_U_12
Cl2 0.0232(3) 0.0334(3) 0.0315(3) 0.0006(3) 0.0026(2) -0.0025(3)
Cl3 0.0410(4) 0.0440(4) 0.0211(3) -0.0029(3) -0.0003(3) 0.0051(3)
Cl1 0.0274(3) 0.0525(4) 0.0285(3) -0.0058(3) 0.0096(3) -0.0058(3)
Cl4 0.0636(5) 0.0288(4) 0.0446(4) -0.0032(3) 0.0063(4) 0.0003(3)
Cl5A 0.0358(13) 0.0238(11) 0.0805(7) 0.0161(8) 0.0228(10) -0.0093(7)
F1A 0.0568(18) 0.0310(13) 0.041(2) 0.0068(14) 0.0036(15) 0.0003(11)
F1B 0.0358(13) 0.0238(11) 0.0805(7) 0.0161(8) 0.0228(10) -0.0093(7)
Cl5B 0.0568(18) 0.0310(13) 0.041(2) 0.0068(14) 0.0036(15) 0.0003(11)
O1 0.0265(9) 0.0219(9) 0.0192(8) -0.0006(7) 0.0023(7) 0.0020(7)
C1 0.0252(12) 0.0153(11) 0.0226(12) -0.0007(9) 0.0032(10) 0.0013(9)
C2 0.0270(13) 0.0214(12) 0.0257(13) -0.0012(10) 0.0041(10) -0.0014(10)
C3 0.0403(16) 0.0248(13) 0.0227(13) -0.0016(10) 0.0093(11) 0.0015(11)
C4 0.0428(16) 0.0267(14) 0.0203(13) -0.0039(10) -0.0007(11) 0.0032(12)
C5 0.0300(13) 0.0224(13) 0.0281(13) -0.0042(10) -0.0030(11) 0.0021(10)
C6 0.0260(13) 0.0188(12) 0.0248(12) -0.0004(10) 0.0053(10) 0.0007(10)
C7 0.0172(11) 0.0269(13) 0.0225(12) 0.0032(10) 0.0002(9) 0.0001(10)
C8 0.0216(12) 0.0349(14) 0.0237(13) 0.0042(11) -0.0005(10) 0.0012(11)
C9 0.0272(14) 0.060(2) 0.0265(14) 0.0156(13) 0.0038(11) 0.0008(14)
C10 0.0301(15) 0.0502(19) 0.0462(18) 0.0263(15) 0.0018(13) -0.0089(14)
C11 0.0347(16) 0.0304(15) 0.0501(19) 0.0127(13) -0.0048(13) -0.0086(12)
C12 0.0275(14) 0.0292(14) 0.0329(14) 0.0047(11) 0.0004(11) -0.0028(11)
C13A 0.0250(16) 0.019(6) 0.014(4) 0.004(4) 0.007(2) -0.005(5)
C14A 0.024(4) 0.024(5) 0.023(4) 0.002(3) 0.004(3) 0.005(3)
C15A 0.025(4) 0.023(4) 0.035(4) -0.004(3) 0.009(3) 0.001(3)
C16A 0.024(3) 0.032(4) 0.025(3) -0.006(3) 0.001(2) -0.005(4)
C17A 0.021(3) 0.038(4) 0.022(3) 0.003(3) 0.0046(19) 0.000(3)
C18A 0.026(4) 0.054(9) 0.026(4) -0.003(6) 0.007(3) 0.008(7)
C13B 0.0250(16) 0.019(6) 0.014(4) 0.004(4) 0.007(2) -0.005(5)
C14B 0.027(6) 0.032(7) 0.019(6) -0.002(6) 0.007(4) 0.002(6)
C15B 0.034(5) 0.049(8) 0.029(4) -0.008(7) 0.005(4) -0.005(7)
C16B 0.032(6) 0.053(7) 0.033(5) -0.006(6) 0.011(4) -0.012(7)
C17B 0.047(7) 0.047(7) 0.035(6) -0.009(5) 0.019(5) -0.019(6)
C18B 0.034(8) 0.020(7) 0.026(7) 0.001(5) 0.013(5) -0.005(5)
B1 0.0227(14) 0.0223(14) 0.0204(13) 0.0006(11) 0.0050(11) -0.0020(11)
N1 0.0310(12) 0.0241(12) 0.0238(11) 0.0058(9) 0.0065(10) 0.0043(10)
C19 0.0340(15) 0.0258(13) 0.0289(14) 0.0015(11) 0.0047(11) 0.0014(11)
C20 0.0346(15) 0.0341(15) 0.0342(15) 0.0037(12) 0.0037(12) 0.0068(12)
C21 0.0362(16) 0.0328(15) 0.0419(16) 0.0076(13) 0.0097(13) 0.0102(12)
C22 0.0379(15) 0.0209(13) 0.0410(16) 0.0038(11) 0.0146(12) 0.0028(11)
C23 0.0343(15) 0.0247(13) 0.0320(14) -0.0009(11) 0.0083(11) -0.0010(11)
N2 0.0401(14) 0.0377(14) 0.0316(13) -0.0097(11) 0.0108(11) -0.0119(12)
C24 0.0499(19) 0.0463(18) 0.0310(15) -0.0040(13) 0.0122(13) -0.0005(15)
C25 0.0382(16) 0.0478(19) 0.0418(17) -0.0105(14) 0.0127(13) -0.0036(14)
C26 0.055(2) 0.059(2) 0.0326(16) -0.0118(15) 0.0198(14) -0.0075(16)
C27 0.060(2) 0.054(2) 0.0325(16) 0.0019(14) 0.0151(15) -0.0118(17)
C28 0.0486(18) 0.0350(16) 0.0343(15) 0.0000(12) 0.0107(13) -0.0051(13)

loop_
_atom_type_symbol
_atom_type_description
_atom_type_scat_dispersion_real
_atom_type_scat_dispersion_imag
_atom_type_scat_source
C C 0.0033 0.0016 'International Tables Vol C Tables 4.2.6.8 and 6.1.1.4'
H H 0.0000 0.0000 'International Tables Vol C Tables 4.2.6.8 and 6.1.1.4'
B B 0.0013 0.0007 'International Tables Vol C Tables 4.2.6.8 and 6.1.1.4'
Cl Cl 0.1484 0.1585 'International Tables Vol C Tables 4.2.6.8 and 6.1.1.4'
F F 0.0171 0.0103 'International Tables Vol C Tables 4.2.6.8 and 6.1.1.4'
N N 0.0061 0.0033 'International Tables Vol C Tables 4.2.6.8 and 6.1.1.4'
O O 0.0106 0.0060 'International Tables Vol C Tables 4.2.6.8 and 6.1.1.4'

loop_
_geom_angle_atom_site_label_1
_geom_angle_atom_site_label_2
_geom_angle_atom_site_label_3
_geom_angle
_geom_angle_site_symmetry_1
_geom_angle_site_symmetry_3
_geom_angle_publ_flag
B1 O1 H1O 111.9 . . ?
C2 C1 C6 111.6(2) . . ?
C2 C1 B1 128.8(2) . . ?
C6 C1 B1 119.0(2) . . ?
C3 C2 C1 124.9(2) . . ?
C3 C2 Cl1 112.9(2) . . ?
C1 C2 Cl1 122.09(19) . . ?
C4 C3 C2 119.5(2) . . ?
C4 C3 H3 120.2 . . ?
C2 C3 H3 120.2 . . ?
C5 C4 C3 119.0(2) . . ?
C5 C4 H4 120.5 . . ?
C3 C4 H4 120.5 . . ?
C4 C5 C6 119.5(2) . . ?
C4 C5 H5 120.3 . . ?
C6 C5 H5 120.3 . . ?
C5 C6 C1 125.4(2) . . ?
C5 C6 Cl2 113.6(2) . . ?
C1 C6 Cl2 120.92(19) . . ?
C8 C7 C12 110.9(2) . . ?
C8 C7 B1 122.5(2) . . ?
C12 C7 B1 126.6(2) . . ?
C9 C8 C7 126.3(3) . . ?
C9 C8 Cl3 112.9(2) . . ?
C7 C8 Cl3 120.8(2) . . ?
C10 C9 C8 118.4(3) . . ?
C10 C9 H9 120.8 . . ?
C8 C9 H9 120.8 . . ?
C11 C10 C9 119.3(3) . . ?
C11 C10 H10 120.3 . . ?
C9 C10 H10 120.3 . . ?
C10 C11 C12 119.4(3) . . ?
C10 C11 H11 120.3 . . ?
C12 C11 H11 120.3 . . ?
C11 C12 C7 125.5(3) . . ?
C11 C12 Cl4 114.1(2) . . ?
C7 C12 Cl4 120.3(2) . . ?
C18A C13A C14A 108(2) . . ?
C18A C13A B1 126.2(16) . . ?
C14A C13A B1 125.3(16) . . ?
C15A C14A C13A 127.0(14) . . ?
C15A C14A Cl5A 111.8(9) . . ?
C13A C14A Cl5A 121.0(14) . . ?
C16A C15A C14A 117.2(8) . . ?
C16A C15A H15A 121.4 . . ?
C14A C15A H15A 121.4 . . ?
C15A C16A C17A 120.5(8) . . ?
C15A C16A H16A 119.8 . . ?
C17A C16A H16A 119.8 . . ?
C18A C17A C16A 118.2(11) . . ?
C18A C17A H17A 120.9 . . ?
C16A C17A H17A 120.9 . . ?
C17A C18A C13A 128.4(18) . . ?
C17A C18A F1A 114.7(17) . . ?
C13A C18A F1A 117(2) . . ?
C18B C13B C14B 117(3) . . ?
C18B C13B B1 124(3) . . ?
C14B C13B B1 119(2) . . ?
C13B C14B C15B 120(3) . . ?
C13B C14B Cl5B 124(3) . . ?
C15B C14B Cl5B 115(2) . . ?
C16B C15B C14B 119.3(17) . . ?
C16B C15B H15B 120.3 . . ?
C14B C15B H15B 120.3 . . ?
C15B C16B C17B 119.8(14) . . ?
C15B C16B H16B 120.1 . . ?
C17B C16B H16B 120.1 . . ?
C18B C17B C16B 120.9(14) . . ?
C18B C17B H17B 119.5 . . ?
C16B C17B H17B 119.5 . . ?
C13B C18B C17B 123(2) . . ?
C13B C18B F1B 122(2) . . ?
C17B C18B F1B 114.7(15) . . ?
O1 B1 C13A 112.6(8) . . ?
O1 B1 C1 100.12(19) . . ?
C13A B1 C1 116.2(9) . . ?
O1 B1 C7 108.25(19) . . ?
C13A B1 C7 105.3(7) . . ?
C1 B1 C7 114.4(2) . . ?
O1 B1 C13B 106.0(12) . . ?
C1 B1 C13B 113.1(14) . . ?
C7 B1 C13B 113.5(11) . . ?
C19 N1 C23 112.5(2) . . ?
C19 N1 H1NA 110(2) . . ?
C23 N1 H1NA 108(2) . . ?
C19 N1 H1NB 112(2) . . ?
C23 N1 H1NB 106(2) . . ?
H1NA N1 H1NB 108(3) . . ?
N1 C19 C20 111.4(2) . . ?
N1 C19 H19A 109.4 . . ?
C20 C19 H19A 109.4 . . ?
N1 C19 H19B 109.4 . . ?
C20 C19 H19B 109.4 . . ?
H19A C19 H19B 108.0 . . ?
C19 C20 C21 112.0(2) . . ?
C19 C20 H20A 109.2 . . ?
C21 C20 H20A 109.2 . . ?
C19 C20 H20B 109.2 . . ?
C21 C20 H20B 109.2 . . ?
H20A C20 H20B 107.9 . . ?
C22 C21 C20 110.5(2) . . ?
C22 C21 H21A 109.6 . . ?
C20 C21 H21A 109.6 . . ?
C22 C21 H21B 109.6 . . ?
C20 C21 H21B 109.6 . . ?
H21A C21 H21B 108.1 . . ?
C23 C22 C21 111.4(2) . . ?
C23 C22 H22A 109.3 . . ?
C21 C22 H22A 109.3 . . ?
C23 C22 H22B 109.3 . . ?
C21 C22 H22B 109.3 . . ?
H22A C22 H22B 108.0 . . ?
N1 C23 C22 110.9(2) . . ?
N1 C23 H23A 109.5 . . ?
C22 C23 H23A 109.5 . . ?
N1 C23 H23B 109.5 . . ?
C22 C23 H23B 109.5 . . ?
H23A C23 H23B 108.0 . . ?
C28 N2 C24 111.0(2) . . ?
C28 N2 H2N 105(3) . . ?
C24 N2 H2N 110(3) . . ?
N2 C24 C25 113.8(3) . . ?
N2 C24 H24A 108.8 . . ?
C25 C24 H24A 108.8 . . ?
N2 C24 H24B 108.8 . . ?
C25 C24 H24B 108.8 . . ?
H24A C24 H24B 107.7 . . ?
C26 C25 C24 110.5(3) . . ?
C26 C25 H25A 109.5 . . ?
C24 C25 H25A 109.5 . . ?
C26 C25 H25B 109.5 . . ?
C24 C25 H25B 109.5 . . ?
H25A C25 H25B 108.1 . . ?
C25 C26 C27 111.4(3) . . ?
C25 C26 H26A 109.4 . . ?
C27 C26 H26A 109.4 . . ?
C25 C26 H26B 109.4 . . ?
C27 C26 H26B 109.4 . . ?
H26A C26 H26B 108.0 . . ?
C26 C27 C28 110.5(3) . . ?
C26 C27 H27A 109.5 . . ?
C28 C27 H27A 109.5 . . ?
C26 C27 H27B 109.5 . . ?
C28 C27 H27B 109.5 . . ?
H27A C27 H27B 108.1 . . ?
N2 C28 C27 113.2(3) . . ?
N2 C28 H28A 108.9 . . ?
C27 C28 H28A 108.9 . . ?
N2 C28 H28B 108.9 . . ?
C27 C28 H28B 108.9 . . ?
H28A C28 H28B 107.8 . . ?

loop_
_geom_bond_atom_site_label_1
_geom_bond_atom_site_label_2
_geom_bond_distance
_geom_bond_site_symmetry_2
_geom_bond_publ_flag
Cl2 C6 1.752(3) . ?
Cl3 C8 1.773(3) . ?
Cl1 C2 1.752(3) . ?
Cl4 C12 1.751(3) . ?
Cl5A C14A 1.868(13) . ?
F1A C18A 1.44(2) . ?
F1B C18B 1.47(2) . ?
Cl5B C14B 1.58(3) . ?
O1 B1 1.495(3) . ?
O1 H1O 0.8350 . ?
C1 C2 1.402(4) . ?
C1 C6 1.408(4) . ?
C1 B1 1.667(4) . ?
C2 C3 1.394(4) . ?
C3 C4 1.380(4) . ?
C3 H3 0.9500 . ?
C4 C5 1.374(4) . ?
C4 H4 0.9500 . ?
C5 C6 1.384(4) . ?
C5 H5 0.9500 . ?
C7 C8 1.399(4) . ?
C7 C12 1.409(4) . ?
C7 B1 1.672(4) . ?
C8 C9 1.389(4) . ?
C9 C10 1.381(5) . ?
C9 H9 0.9500 . ?
C10 C11 1.375(5) . ?
C10 H10 0.9500 . ?
C11 C12 1.381(4) . ?
C11 H11 0.9500 . ?
C13A C18A 1.40(3) . ?
C13A C14A 1.41(2) . ?
C13A B1 1.64(3) . ?
C14A C15A 1.407(18) . ?
C15A C16A 1.368(10) . ?
C15A H15A 0.9500 . ?
C16A C17A 1.373(10) . ?
C16A H16A 0.9500 . ?
C17A C18A 1.36(3) . ?
C17A H17A 0.9500 . ?
C13B C18B 1.37(4) . ?
C13B C14B 1.42(5) . ?
C13B B1 1.72(4) . ?
C14B C15B 1.46(4) . ?
C15B C16B 1.354(17) . ?
C15B H15B 0.9500 . ?
C16B C17B 1.391(18) . ?
C16B H16B 0.9500 . ?
C17B C18B 1.37(3) . ?
C17B H17B 0.9500 . ?
N1 C19 1.486(4) . ?
N1 C23 1.492(3) . ?
N1 H1NA 0.89(3) . ?
N1 H1NB 0.84(4) . ?
C19 C20 1.514(4) . ?
C19 H19A 0.9900 . ?
C19 H19B 0.9900 . ?
C20 C21 1.526(4) . ?
C20 H20A 0.9900 . ?
C20 H20B 0.9900 . ?
C21 C22 1.517(4) . ?
C21 H21A 0.9900 . ?
C21 H21B 0.9900 . ?
C22 C23 1.513(4) . ?
C22 H22A 0.9900 . ?
C22 H22B 0.9900 . ?
C23 H23A 0.9900 . ?
C23 H23B 0.9900 . ?
N2 C28 1.469(4) . ?
N2 C24 1.473(4) . ?
N2 H2N 0.76(4) . ?
C24 C25 1.523(4) . ?
C24 H24A 0.9900 . ?
C24 H24B 0.9900 . ?
C25 C26 1.518(5) . ?
C25 H25A 0.9900 . ?
C25 H25B 0.9900 . ?
C26 C27 1.520(5) . ?
C26 H26A 0.9900 . ?
C26 H26B 0.9900 . ?
C27 C28 1.522(4) . ?
C27 H27A 0.9900 . ?
C27 H27B 0.9900 . ?
C28 H28A 0.9900 . ?
C28 H28B 0.9900 . ?

loop_
_geom_hbond_atom_site_label_D
_geom_hbond_atom_site_label_H
_geom_hbond_atom_site_label_A
_geom_hbond_distance_DH
_geom_hbond_distance_HA
_geom_hbond_distance_DA
_geom_hbond_angle_DHA
_geom_hbond_site_symmetry_A
_geom_hbond_publ_flag
O1 H1O Cl3 0.83 2.32 2.9569(18) 133 . yes
N1 H1NB O1 0.84(4) 1.89(4) 2.714(3) 169(3) 1_455 yes
N1 H1NA N2 0.89(3) 1.93(4) 2.819(3) 177(3) 2_545 yes

loop_
_geom_torsion_atom_site_label_1
_geom_torsion_atom_site_label_2
_geom_torsion_atom_site_label_3
_geom_torsion_atom_site_label_4
_geom_torsion
_geom_torsion_site_symmetry_1
_geom_torsion_site_symmetry_2
_geom_torsion_site_symmetry_3
_geom_torsion_site_symmetry_4
_geom_torsion_publ_flag
C6 C1 C2 C3 -3.8(4) . . . . ?
B1 C1 C2 C3 167.2(2) . . . . ?
C6 C1 C2 Cl1 173.87(18) . . . . ?
B1 C1 C2 Cl1 -15.1(4) . . . . ?
C1 C2 C3 C4 1.8(4) . . . . ?
Cl1 C2 C3 C4 -176.0(2) . . . . ?
C2 C3 C4 C5 1.5(4) . . . . ?
C3 C4 C5 C6 -2.3(4) . . . . ?
C4 C5 C6 C1 0.0(4) . . . . ?
C4 C5 C6 Cl2 178.8(2) . . . . ?
C2 C1 C6 C5 2.9(4) . . . . ?
B1 C1 C6 C5 -169.1(2) . . . . ?
C2 C1 C6 Cl2 -175.80(18) . . . . ?
B1 C1 C6 Cl2 12.2(3) . . . . ?
C12 C7 C8 C9 3.5(4) . . . . ?
B1 C7 C8 C9 -174.5(2) . . . . ?
C12 C7 C8 Cl3 -174.04(18) . . . . ?
B1 C7 C8 Cl3 8.0(3) . . . . ?
C7 C8 C9 C10 -0.6(4) . . . . ?
Cl3 C8 C9 C10 177.1(2) . . . . ?
C8 C9 C10 C11 -2.1(4) . . . . ?
C9 C10 C11 C12 1.4(4) . . . . ?
C10 C11 C12 C7 2.1(4) . . . . ?
C10 C11 C12 Cl4 -174.5(2) . . . . ?
C8 C7 C12 C11 -4.2(4) . . . . ?
B1 C7 C12 C11 173.6(3) . . . . ?
C8 C7 C12 Cl4 172.12(19) . . . . ?
B1 C7 C12 Cl4 -10.0(4) . . . . ?
C18A C13A C14A C15A 5(3) . . . . ?
B1 C13A C14A C15A -178.0(14) . . . . ?
C18A C13A C14A Cl5A -169.6(17) . . . . ?
B1 C13A C14A Cl5A 8(3) . . . . ?
C13A C14A C15A C16A -2(2) . . . . ?
Cl5A C14A C15A C16A 173.2(8) . . . . ?
C14A C15A C16A C17A -1.9(15) . . . . ?
C15A C16A C17A C18A 1.5(19) . . . . ?
C16A C17A C18A C13A 3(4) . . . . ?
C16A C17A C18A F1A -170.4(14) . . . . ?
C14A C13A C18A C17A -5(4) . . . . ?
B1 C13A C18A C17A 177(2) . . . . ?
C14A C13A C18A F1A 167(2) . . . . ?
B1 C13A C18A F1A -10(4) . . . . ?
C18B C13B C14B C15B 3(5) . . . . ?
B1 C13B C14B C15B 176(3) . . . . ?
C18B C13B C14B Cl5B 175(3) . . . . ?
B1 C13B C14B Cl5B -12(5) . . . . ?
C13B C14B C15B C16B -4(4) . . . . ?
Cl5B C14B C15B C16B -176.0(18) . . . . ?
C14B C15B C16B C17B 2(3) . . . . ?
C15B C16B C17B C18B -1(3) . . . . ?
C14B C13B C18B C17B -2(5) . . . . ?
B1 C13B C18B C17B -174(2) . . . . ?
C14B C13B C18B F1B -177(3) . . . . ?
B1 C13B C18B F1B 10(5) . . . . ?
C16B C17B C18B C13B 1(4) . . . . ?
C16B C17B C18B F1B 176.7(15) . . . . ?
C18A C13A B1 O1 -152(2) . . . . ?
C14A C13A B1 O1 31(2) . . . . ?
C18A C13A B1 C1 93(2) . . . . ?
C14A C13A B1 C1 -84(2) . . . . ?
C18A C13A B1 C7 -35(3) . . . . ?
C14A C13A B1 C7 148.7(19) . . . . ?
C2 C1 B1 O1 -115.1(3) . . . . ?
C6 C1 B1 O1 55.3(3) . . . . ?
C2 C1 B1 C13A 6.3(8) . . . . ?
C6 C1 B1 C13A 176.8(7) . . . . ?
C2 C1 B1 C7 129.4(3) . . . . ?
C6 C1 B1 C7 -60.2(3) . . . . ?
C2 C1 B1 C13B -2.7(13) . . . . ?
C6 C1 B1 C13B 167.7(12) . . . . ?
C8 C7 B1 O1 42.5(3) . . . . ?
C12 C7 B1 O1 -135.1(2) . . . . ?
C8 C7 B1 C13A -78.1(10) . . . . ?
C12 C7 B1 C13A 104.3(10) . . . . ?
C8 C7 B1 C1 153.2(2) . . . . ?
C12 C7 B1 C1 -24.4(3) . . . . ?
C8 C7 B1 C13B -74.9(15) . . . . ?
C12 C7 B1 C13B 107.5(15) . . . . ?
C18B C13B B1 O1 27(4) . . . . ?
C14B C13B B1 O1 -145(3) . . . . ?
C18B C13B B1 C1 -82(3) . . . . ?
C14B C13B B1 C1 106(3) . . . . ?
C18B C13B B1 C7 146(3) . . . . ?
C14B C13B B1 C7 -26(4) . . . . ?
C23 N1 C19 C20 -55.0(3) . . . . ?
N1 C19 C20 C21 53.5(3) . . . . ?
C19 C20 C21 C22 -53.3(3) . . . . ?
C20 C21 C22 C23 54.5(3) . . . . ?
C19 N1 C23 C22 56.3(3) . . . . ?
C21 C22 C23 N1 -55.9(3) . . . . ?
C28 N2 C24 C25 54.3(3) . . . . ?
N2 C24 C25 C26 -53.6(4) . . . . ?
C24 C25 C26 C27 52.7(4) . . . . ?
C25 C26 C27 C28 -53.5(4) . . . . ?
C24 N2 C28 C27 -54.8(3) . . . . ?
C26 C27 C28 N2 55.0(4) . . . . ?
